data_2215965
loop_
_publ_author_name
'Nengfang She'
'Hailing Xi'

_publ_section_title
1,2,13,14,14a,15,16,17,18,18a-Decahydro-1,14-methano-4<i>H</i>,6<i>H</i>,8<i>H</i>-1,3,5-oxadiazino[3',4':3,3a]benzimidazo[1,7a-<i>b</i>][2,4]benzodiazepine-6,19-dione
_journal_coeditor_code HB2603
_journal_issue 11
_journal_name_full 'Acta Crystallographica Section E'
_journal_page_first o4440
_journal_page_last o4440
_journal_paper_doi 10.1107/S1600536807052038
_journal_volume 63
_journal_year 2007
_chemical_formula_moiety 'C18 H20 N4 O3'
_chemical_formula_sum 'C18 H20 N4 O3'
_chemical_formula_weight 340.38
_chemical_name_systematic
;
1,2,13,14,14a,15,16,17,18,18a-Decahydro-1,14-methano-4H,6H,8H-
1,3,5-oxadiazino[3',4':3,3a]benzimidazo[1,7a-b][2,4]benzodiazepine-
6,19-dione
;
_space_group_IT_number 14
_symmetry_cell_setting monoclinic
_symmetry_space_group_name_Hall '-P 2yn'
_symmetry_space_group_name_H-M 'P 1 21/n 1'
_atom_sites_solution_hydrogens geom
_atom_sites_solution_primary direct
_atom_sites_solution_secondary difmap
_audit_creation_method SHELXL-97
_cell_angle_alpha 90.00
_cell_angle_beta 90.261(2)
_cell_angle_gamma 90.00
_cell_formula_units_Z 4
_cell_length_a 11.8315(12)
_cell_length_b 11.3603(11)
_cell_length_c 11.9716(12)
_cell_measurement_reflns_used 4769
_cell_measurement_temperature 297(2)
_cell_measurement_theta_max 28.21
_cell_measurement_theta_min 2.41
_cell_volume 1609.1(3)
_computing_cell_refinement 'SAINT (Bruker, 2001)'
_computing_data_collection 'SMART (Bruker, 2001)'
_computing_data_reduction 'SAINT (Bruker, 2001)'
_computing_molecular_graphics 'PLATON (Spek, 2003)'
_computing_publication_material 'SHELXTL (Bruker, 2001)'
_computing_structure_refinement 'SHELXL97 (Sheldrick, 1997)'
_computing_structure_solution 'SHELXS97 (Sheldrick, 1997)'
_diffrn_ambient_temperature 297(2)
_diffrn_measured_fraction_theta_full 0.999
_diffrn_measured_fraction_theta_max 0.999
_diffrn_measurement_device_type 'Bruker SMART 4K CCD'
_diffrn_measurement_method \w
_diffrn_radiation_monochromator graphite
_diffrn_radiation_source 'fine-focus sealed tube'
_diffrn_radiation_type MoK\a
_diffrn_radiation_wavelength 0.71073
_diffrn_reflns_av_R_equivalents 0.0202
_diffrn_reflns_av_sigmaI/netI 0.0237
_diffrn_reflns_limit_h_max 15
_diffrn_reflns_limit_h_min -13
_diffrn_reflns_limit_k_max 14
_diffrn_reflns_limit_k_min -10
_diffrn_reflns_limit_l_max 15
_diffrn_reflns_limit_l_min -14
_diffrn_reflns_number 9429
_diffrn_reflns_theta_full 27.00
_diffrn_reflns_theta_max 27.00
_diffrn_reflns_theta_min 2.41
_exptl_absorpt_coefficient_mu 0.098
_exptl_absorpt_correction_type none
_exptl_crystal_colour colorless
_exptl_crystal_density_diffrn 1.405
_exptl_crystal_density_method 'not measured'
_exptl_crystal_description block
_exptl_crystal_F_000 720
_exptl_crystal_size_max 0.30
_exptl_crystal_size_mid 0.20
_exptl_crystal_size_min 0.20
_refine_diff_density_max 0.215
_refine_diff_density_min -0.242
_refine_ls_extinction_method none
_refine_ls_goodness_of_fit_ref 1.045
_refine_ls_hydrogen_treatment constr
_refine_ls_matrix_type full
_refine_ls_number_parameters 226
_refine_ls_number_reflns 3494
_refine_ls_number_restraints 0
_refine_ls_restrained_S_all 1.045
_refine_ls_R_factor_all 0.0518
_refine_ls_R_factor_gt 0.0452
_refine_ls_shift/su_max 0.001
_refine_ls_shift/su_mean 0.000
_refine_ls_structure_factor_coef Fsqd
_refine_ls_weighting_details 'calc w=1/[\s^2^(Fo^2^)+(0.0769P)^2^+0.2493P] where P=(Fo^2^+2Fc^2^)/3'
_refine_ls_weighting_scheme calc
_refine_ls_wR_factor_gt 0.1232
_refine_ls_wR_factor_ref 0.1294
_reflns_number_gt 2964
_reflns_number_total 3494
_reflns_threshold_expression I>2\s(I)
_cod_data_source_file hb2603.cif
_cod_data_source_block I
_cod_depositor_comments
;
The following automatic conversions were performed:
'_symmetry_cell_setting' value 'Monoclinic' changed to 'monoclinic'
according to '/home/saulius/struct/CIF-dictionaries/cif_core.dic'
dictionary named 'cif_core.dic' version 2.4.1 from 2010-06-29.

Automatic conversion script
Id: cif_fix_enum 1527 2010-12-29 10:47:43Z saulius 

The following automatic conversions were performed:

'_symmetry_cell_setting' value 'Monoclinic' changed to 'monoclinic'
according to /home/saulius/struct/CIF-dictionaries/cif_core.dic
dictionary named 'cif_core.dic' version 2.4.1 from 2010-06-29.

Automatic conversion script
Id: cif_fix_values 1715 2011-07-08 13:25:40Z adriana 
;
_cod_original_sg_symbol_H-M 'P 21/n'
_cod_database_code 2215965
_cod_database_fobs_code 2215965

loop_
_symmetry_equiv_pos_as_xyz
'x, y, z'
'-x+1/2, y+1/2, -z+1/2'
'-x, -y, -z'
'x-1/2, -y-1/2, z-1/2'

loop_
_atom_site_type_symbol
_atom_site_label
_atom_site_fract_x
_atom_site_fract_y
_atom_site_fract_z
_atom_site_U_iso_or_equiv
_atom_site_adp_type
_atom_site_calc_flag
_atom_site_refinement_flags
_atom_site_occupancy
N N2 1.00013(9) 0.16297(9) 0.17388(9) 0.0371(3) Uani d . 1
N N3 0.87562(9) 0.04324(10) 0.39525(9) 0.0393(3) Uani d . 1
O O1 0.93433(10) 0.18108(9) 0.52572(8) 0.0525(3) Uani d . 1
C C11 1.02131(10) 0.07801(11) 0.26298(10) 0.0329(3) Uani d . 1
C C9 0.94842(11) 0.12802(11) 0.43866(11) 0.0384(3) Uani d . 1
O O2 0.84406(10) 0.26030(10) 0.10290(9) 0.0566(3) Uani d . 1
N N1 1.03911(9) 0.13619(10) 0.36993(9) 0.0380(3) Uani d . 1
O O3 0.70042(9) 0.13063(10) 0.34834(11) 0.0599(3) Uani d . 1
N N4 0.82993(9) 0.08765(10) 0.20448(10) 0.0409(3) Uani d . 1
C C16 0.90377(10) 0.01906(11) 0.27860(10) 0.0341(3) Uani d . 1
C C10 0.88658(12) 0.18055(12) 0.15638(11) 0.0399(3) Uani d . 1
C C12 1.11293(11) -0.01106(13) 0.23557(12) 0.0435(3) Uani d . 1
H H12A 1.1827 0.0304 0.2195 0.052 Uiso calc R 1
H H12B 1.1261 -0.0607 0.3002 0.052 Uiso calc R 1
C C15 0.90251(12) -0.11112(11) 0.24948(12) 0.0395(3) Uani d . 1
H H15A 0.8251 -0.1391 0.2461 0.047 Uiso calc R 1
H H15B 0.9420 -0.1553 0.3069 0.047 Uiso calc R 1
C C6 1.08589(11) 0.35691(12) 0.22752(12) 0.0419(3) Uani d . 1
C C13 1.08184(14) -0.08793(14) 0.13630(14) 0.0526(4) Uani d . 1
H H13A 1.1315 -0.1559 0.1353 0.063 Uiso calc R 1
H H13B 1.0947 -0.0438 0.0682 0.063 Uiso calc R 1
C C7 1.08185(13) 0.25468(13) 0.14646(11) 0.0447(3) Uani d . 1
H H7A 1.0642 0.2850 0.0727 0.054 Uiso calc R 1
H H7B 1.1564 0.2194 0.1431 0.054 Uiso calc R 1
C C8 1.13119(12) 0.21882(13) 0.38893(12) 0.0460(3) Uani d . 1
H H8A 1.1995 0.1872 0.3559 0.055 Uiso calc R 1
H H8B 1.1442 0.2258 0.4687 0.055 Uiso calc R 1
C C17 0.75673(13) 0.04987(15) 0.42045(14) 0.0538(4) Uani d . 1
H H17A 0.7231 -0.0275 0.4123 0.065 Uiso calc R 1
H H17B 0.7471 0.0747 0.4974 0.065 Uiso calc R 1
C C5 1.06832(13) 0.47048(14) 0.18786(16) 0.0544(4) Uani d . 1
H H5 1.0519 0.4822 0.1126 0.065 Uiso calc R 1
C C1 1.10963(11) 0.34032(13) 0.34123(12) 0.0429(3) Uani d . 1
C C18 0.71283(12) 0.09427(15) 0.23565(15) 0.0544(4) Uani d . 1
H H18A 0.6741 0.1496 0.1870 0.065 Uiso calc R 1
H H18B 0.6780 0.0177 0.2258 0.065 Uiso calc R 1
C C14 0.95944(13) -0.13044(13) 0.13732(12) 0.0468(3) Uani d . 1
H H14A 0.9172 -0.0890 0.0799 0.056 Uiso calc R 1
H H14B 0.9576 -0.2137 0.1194 0.056 Uiso calc R 1
C C3 1.09754(15) 0.55057(15) 0.37046(19) 0.0662(5) Uani d . 1
H H3 1.1015 0.6148 0.4184 0.079 Uiso calc R 1
C C4 1.07500(14) 0.56673(15) 0.2592(2) 0.0672(5) Uani d . 1
H H4 1.0641 0.6423 0.2313 0.081 Uiso calc R 1
C C2 1.11438(14) 0.43785(15) 0.41086(16) 0.0569(4) Uani d . 1
H H2 1.1292 0.4272 0.4865 0.068 Uiso calc R 1

loop_
_atom_site_aniso_label
_atom_site_aniso_U_11
_atom_site_aniso_U_22
_atom_site_aniso_U_33
_atom_site_aniso_U_12
_atom_site_aniso_U_13
_atom_site_aniso_U_23
N2 0.0430(6) 0.0330(5) 0.0352(5) -0.0025(5) -0.0016(4) 0.0022(4)
N3 0.0402(6) 0.0360(6) 0.0417(6) -0.0005(5) 0.0086(4) -0.0033(5)
O1 0.0746(7) 0.0445(6) 0.0384(5) 0.0023(5) 0.0057(5) -0.0076(4)
C11 0.0354(6) 0.0303(6) 0.0331(6) -0.0004(5) -0.0008(5) 0.0000(5)
C9 0.0487(8) 0.0312(6) 0.0354(6) 0.0035(5) 0.0003(5) 0.0010(5)
O2 0.0676(7) 0.0432(6) 0.0590(7) 0.0108(5) -0.0153(5) 0.0088(5)
N1 0.0428(6) 0.0380(6) 0.0332(5) -0.0068(5) -0.0018(4) -0.0007(4)
O3 0.0417(6) 0.0529(7) 0.0850(8) 0.0110(5) 0.0086(5) -0.0094(6)
N4 0.0357(6) 0.0355(6) 0.0514(7) 0.0032(4) -0.0069(5) 0.0001(5)
C16 0.0334(6) 0.0308(6) 0.0380(6) 0.0016(5) 0.0003(5) -0.0007(5)
C10 0.0479(7) 0.0324(7) 0.0393(7) 0.0046(5) -0.0071(5) -0.0042(5)
C12 0.0364(7) 0.0408(7) 0.0533(8) 0.0045(6) 0.0057(6) 0.0031(6)
C15 0.0419(7) 0.0294(6) 0.0471(7) -0.0013(5) 0.0005(5) -0.0016(5)
C6 0.0343(6) 0.0362(7) 0.0553(8) -0.0047(5) 0.0063(6) 0.0020(6)
C13 0.0620(9) 0.0405(8) 0.0553(9) 0.0048(7) 0.0191(7) -0.0053(7)
C7 0.0531(8) 0.0430(8) 0.0381(7) -0.0070(6) 0.0059(6) 0.0051(6)
C8 0.0472(8) 0.0471(8) 0.0437(7) -0.0101(6) -0.0076(6) -0.0024(6)
C17 0.0461(8) 0.0502(9) 0.0652(10) -0.0006(7) 0.0181(7) -0.0042(7)
C5 0.0410(8) 0.0422(8) 0.0801(11) -0.0021(6) 0.0037(7) 0.0106(8)
C1 0.0367(7) 0.0406(7) 0.0514(8) -0.0081(6) 0.0076(6) -0.0064(6)
C18 0.0357(7) 0.0482(9) 0.0791(11) 0.0037(6) -0.0071(7) -0.0054(8)
C14 0.0612(9) 0.0366(7) 0.0427(7) 0.0046(6) -0.0013(6) -0.0060(6)
C3 0.0530(9) 0.0454(9) 0.1005(15) -0.0072(7) 0.0239(9) -0.0274(9)
C4 0.0434(9) 0.0354(8) 0.1228(18) 0.0020(6) 0.0160(9) 0.0013(9)
C2 0.0521(9) 0.0534(9) 0.0653(10) -0.0136(7) 0.0150(7) -0.0190(8)

loop_
_atom_type_symbol
_atom_type_description
_atom_type_scat_dispersion_real
_atom_type_scat_dispersion_imag
_atom_type_scat_source
C C 0.0033 0.0016 'International Tables Vol C Tables 4.2.6.8 and 6.1.1.4'
H H 0.0000 0.0000 'International Tables Vol C Tables 4.2.6.8 and 6.1.1.4'
N N 0.0061 0.0033 'International Tables Vol C Tables 4.2.6.8 and 6.1.1.4'
O O 0.0106 0.0060 'International Tables Vol C Tables 4.2.6.8 and 6.1.1.4'

loop_
_geom_angle_atom_site_label_1
_geom_angle_atom_site_label_2
_geom_angle_atom_site_label_3
_geom_angle
_geom_angle_publ_flag
C10 N2 C11 111.86(10) n
C10 N2 C7 120.69(11) ?
C11 N2 C7 121.65(11) ?
C9 N3 C17 119.25(11) n
C9 N3 C16 110.08(10) ?
C17 N3 C16 115.85(11) ?
N1 C11 N2 111.49(10) ?
N1 C11 C12 113.07(10) ?
N2 C11 C12 113.75(10) ?
N1 C11 C16 102.45(9) n
N2 C11 C16 102.83(9) ?
C12 C11 C16 112.23(10) ?
O1 C9 N1 126.66(13) ?
O1 C9 N3 125.18(13) ?
N1 C9 N3 108.09(11) ?
C9 N1 C8 122.84(11) ?
C9 N1 C11 112.98(10) ?
C8 N1 C11 122.39(11) n
C18 O3 C17 109.80(11) ?
C10 N4 C18 122.64(12) ?
C10 N4 C16 111.74(10) ?
C18 N4 C16 116.27(12) ?
N3 C16 N4 109.89(10) ?
N3 C16 C15 113.56(11) ?
N4 C16 C15 111.91(11) ?
N3 C16 C11 103.97(10) n
N4 C16 C11 103.23(10) ?
C15 C16 C11 113.53(10) ?
O2 C10 N2 126.18(14) ?
O2 C10 N4 126.12(13) ?
N2 C10 N4 107.59(11) ?
C13 C12 C11 112.42(12) n
C13 C12 H12A 109.1 ?
C11 C12 H12A 109.1 ?
C13 C12 H12B 109.1 ?
C11 C12 H12B 109.1 ?
H12A C12 H12B 107.9 ?
C16 C15 C14 109.82(11) ?
C16 C15 H15A 109.7 ?
C14 C15 H15A 109.7 ?
C16 C15 H15B 109.7 ?
C14 C15 H15B 109.7 ?
H15A C15 H15B 108.2 ?
C5 C6 C1 119.05(14) ?
C5 C6 C7 119.26(14) ?
C1 C6 C7 121.67(13) ?
C12 C13 C14 113.71(12) ?
C12 C13 H13A 108.8 ?
C14 C13 H13A 108.8 ?
C12 C13 H13B 108.8 ?
C14 C13 H13B 108.8 ?
H13A C13 H13B 107.7 ?
N2 C7 C6 114.99(11) ?
N2 C7 H7A 108.5 ?
C6 C7 H7A 108.5 ?
N2 C7 H7B 108.5 ?
C6 C7 H7B 108.5 ?
H7A C7 H7B 107.5 ?
N1 C8 C1 113.84(11) ?
N1 C8 H8A 108.8 ?
C1 C8 H8A 108.8 ?
N1 C8 H8B 108.8 ?
C1 C8 H8B 108.8 ?
H8A C8 H8B 107.7 ?
O3 C17 N3 111.18(12) ?
O3 C17 H17A 109.4 ?
N3 C17 H17A 109.4 ?
O3 C17 H17B 109.4 ?
N3 C17 H17B 109.4 ?
H17A C17 H17B 108.0 ?
C4 C5 C6 120.82(18) ?
C4 C5 H5 119.6 ?
C6 C5 H5 119.6 ?
C2 C1 C6 118.92(15) ?
C2 C1 C8 119.66(14) ?
C6 C1 C8 121.43(12) ?
O3 C18 N4 111.45(12) ?
O3 C18 H18A 109.3 ?
N4 C18 H18A 109.3 ?
O3 C18 H18B 109.3 ?
N4 C18 H18B 109.3 ?
H18A C18 H18B 108.0 ?
C15 C14 C13 112.66(12) ?
C15 C14 H14A 109.1 ?
C13 C14 H14A 109.1 ?
C15 C14 H14B 109.1 ?
C13 C14 H14B 109.1 ?
H14A C14 H14B 107.8 ?
C4 C3 C2 119.43(16) ?
C4 C3 H3 120.3 ?
C2 C3 H3 120.3 ?
C3 C4 C5 120.17(17) ?
C3 C4 H4 119.9 ?
C5 C4 H4 119.9 ?
C3 C2 C1 121.59(18) ?
C3 C2 H2 119.2 ?
C1 C2 H2 119.2 ?

loop_
_geom_bond_atom_site_label_1
_geom_bond_atom_site_label_2
_geom_bond_distance
_geom_bond_publ_flag
N2 C10 1.3734(17) n
N2 C11 1.4593(16) n
N2 C7 1.4598(17) ?
N3 C9 1.3912(17) ?
N3 C17 1.4419(18) n
N3 C16 1.4631(17) ?
O1 C9 1.2161(16) n
C11 N1 1.4554(16) ?
C11 C12 1.5198(18) n
C11 C16 1.5556(17) n
C9 N1 1.3582(17) ?
O2 C10 1.2169(16) ?
N1 C8 1.4552(17) n
O3 C18 1.419(2) n
O3 C17 1.423(2) ?
N4 C10 1.3777(19) ?
N4 C18 1.4384(18) ?
N4 C16 1.4665(16) ?
C16 C15 1.5195(18) ?
C12 C13 1.519(2) ?
C12 H12A 0.9700 ?
C12 H12B 0.9700 ?
C15 C14 1.521(2) ?
C15 H15A 0.9700 ?
C15 H15B 0.9700 ?
C6 C5 1.390(2) ?
C6 C1 1.401(2) ?
C6 C7 1.514(2) ?
C13 C14 1.527(2) ?
C13 H13A 0.9700 ?
C13 H13B 0.9700 ?
C7 H7A 0.9700 ?
C7 H7B 0.9700 ?
C8 C1 1.515(2) n
C8 H8A 0.9700 ?
C8 H8B 0.9700 ?
C17 H17A 0.9700 ?
C17 H17B 0.9700 ?
C5 C4 1.390(3) ?
C5 H5 0.9300 ?
C1 C2 1.387(2) ?
C18 H18A 0.9700 ?
C18 H18B 0.9700 ?
C14 H14A 0.9700 ?
C14 H14B 0.9700 ?
C3 C4 1.369(3) ?
C3 C2 1.383(3) ?
C3 H3 0.9300 ?
C4 H4 0.9300 ?
C2 H2 0.9300 ?

loop_
_geom_hbond_atom_site_label_D
_geom_hbond_atom_site_label_H
_geom_hbond_atom_site_label_A
_geom_hbond_site_symmetry_A
_geom_hbond_distance_DH
_geom_hbond_distance_HA
_geom_hbond_distance_DA
_geom_hbond_angle_DHA
C15 H15B O1 3_756 0.97 2.49 3.3991(18) 156
C17 H17A O2 2_645 0.97 2.54 3.510(2) 174
C12 H12B O1 3_756 0.97 2.60 3.4963(18) 155
C3 H3 O1 3_766 0.93 2.45 3.3144(19) 155

loop_
_geom_torsion_atom_site_label_1
_geom_torsion_atom_site_label_2
_geom_torsion_atom_site_label_3
_geom_torsion_atom_site_label_4
_geom_torsion
C10 N2 C11 N1 -94.60(12)
C7 N2 C11 N1 58.67(15)
C10 N2 C11 C12 136.10(12)
C7 N2 C11 C12 -70.62(15)
C10 N2 C11 C16 14.50(13)
C7 N2 C11 C16 167.77(11)
C17 N3 C9 O1 28.9(2)
C16 N3 C9 O1 166.34(13)
C17 N3 C9 N1 -154.01(12)
C16 N3 C9 N1 -16.56(14)
O1 C9 N1 C8 -4.4(2)
N3 C9 N1 C8 178.55(11)
O1 C9 N1 C11 -169.48(13)
N3 C9 N1 C11 13.47(15)
N2 C11 N1 C9 104.29(12)
C12 C11 N1 C9 -126.05(12)
C16 C11 N1 C9 -5.05(13)
N2 C11 N1 C8 -60.86(15)
C12 C11 N1 C8 68.80(16)
C16 C11 N1 C8 -170.20(12)
C9 N3 C16 N4 -96.99(12)
C17 N3 C16 N4 42.05(15)
C9 N3 C16 C15 136.81(11)
C17 N3 C16 C15 -84.16(14)
C9 N3 C16 C11 12.94(13)
C17 N3 C16 C11 151.98(11)
C10 N4 C16 N3 106.11(12)
C18 N4 C16 N3 -41.49(15)
C10 N4 C16 C15 -126.76(12)
C18 N4 C16 C15 85.64(14)
C10 N4 C16 C11 -4.30(14)
C18 N4 C16 C11 -151.90(11)
N1 C11 C16 N3 -4.75(12)
N2 C11 C16 N3 -120.54(10)
C12 C11 C16 N3 116.83(11)
N1 C11 C16 N4 110.00(10)
N2 C11 C16 N4 -5.79(12)
C12 C11 C16 N4 -128.42(11)
N1 C11 C16 C15 -128.64(11)
N2 C11 C16 C15 115.58(11)
C12 C11 C16 C15 -7.06(15)
C11 N2 C10 O2 165.84(13)
C7 N2 C10 O2 12.3(2)
C11 N2 C10 N4 -17.78(14)
C7 N2 C10 N4 -171.35(11)
C18 N4 C10 O2 -24.9(2)
C16 N4 C10 O2 -170.16(13)
C18 N4 C10 N2 158.67(12)
C16 N4 C10 N2 13.46(15)
N1 C11 C12 C13 168.61(11)
N2 C11 C12 C13 -62.90(15)
C16 C11 C12 C13 53.32(15)
N3 C16 C15 C14 -166.31(11)
N4 C16 C15 C14 68.56(14)
C11 C16 C15 C14 -47.82(15)
C11 C12 C13 C14 -42.71(18)
C10 N2 C7 C6 75.03(16)
C11 N2 C7 C6 -75.93(16)
C5 C6 C7 N2 -123.34(14)
C1 C6 C7 N2 58.23(18)
C9 N1 C8 C1 -85.48(16)
C11 N1 C8 C1 78.21(16)
C18 O3 C17 N3 59.77(16)
C9 N3 C17 O3 82.31(16)
C16 N3 C17 O3 -52.80(16)
C1 C6 C5 C4 0.5(2)
C7 C6 C5 C4 -177.93(14)
C5 C6 C1 C2 0.3(2)
C7 C6 C1 C2 178.71(13)
C5 C6 C1 C8 -179.11(13)
C7 C6 C1 C8 -0.7(2)
N1 C8 C1 C2 123.37(14)
N1 C8 C1 C6 -57.23(18)
C17 O3 C18 N4 -59.14(16)
C10 N4 C18 O3 -92.18(16)
C16 N4 C18 O3 51.59(17)
C16 C15 C14 C13 59.16(16)
C12 C13 C14 C15 -13.33(18)
C2 C3 C4 C5 0.5(3)
C6 C5 C4 C3 -0.9(2)
C4 C3 C2 C1 0.4(3)
C6 C1 C2 C3 -0.7(2)
C8 C1 C2 C3 178.67(14)

loop_
_cod_related_entry_id
_cod_related_entry_database
_cod_related_entry_code
1 ChemSpider 9957457
